data_1568061
loop_
_publ_author_name
'Schuh, Tristan'
'Kataeva, Olga'
'Kn&#xf6;lker, Hans-Joachim'

_publ_section_title
;
 &#x3bc;-Oxo-bis[(octacosafluoro-<i>meso</i>-tetraphenylporphyrinato)iron(iii)]
 - synthesis, crystal structure, and catalytic activity in oxidation
 reactions.
;
_journal_issue 2
_journal_name_full 'Chemical science'
_journal_page_first 257
_journal_page_last 265
_journal_paper_doi 10.1039/d2sc06083c
_journal_volume 14
_journal_year 2023
_chemical_formula_moiety 'C28 H24 N2 O2, C1 H4 O1'
_chemical_formula_sum 'C29 H28 N2 O3'
_chemical_formula_weight 452.53
_chemical_melting_point_gt 573
_chemical_name_common 'Sorazolon E2'
_chemical_name_systematic 1,1',2,2'-Tetramethyl-9H,9'H-[4,4'-bicarbazole]-3,3'-diol
_space_group_crystal_system triclinic
_space_group_IT_number 2
_space_group_name_Hall '-P 1'
_space_group_name_H-M_alt 'P -1'
_atom_sites_solution_hydrogens mixed
_audit_creation_method SHELXL-2018/3
_audit_update_record
;
2022-09-27 deposited with the CCDC.	2022-12-07 downloaded from the CCDC.
;
_cell_angle_alpha 109.0170(10)
_cell_angle_beta 94.5960(10)
_cell_angle_gamma 107.7110(10)
_cell_formula_units_Z 2
_cell_length_a 8.7151(3)
_cell_length_b 9.8582(3)
_cell_length_c 14.9790(4)
_cell_measurement_reflns_used 9896
_cell_measurement_temperature 150(2)
_cell_measurement_theta_max 28.28
_cell_measurement_theta_min 2.64
_cell_volume 1135.83(6)
_computing_cell_refinement 'Bruker SAINT'
_computing_data_collection 'Bruker APEX2'
_computing_data_reduction 'Bruker SAINT'
_computing_molecular_graphics 'Bruker SHELXTL'
_computing_publication_material 'Bruker SHELXTL'
_computing_structure_refinement 'SHELXL-2018/3 (Sheldrick, 2018)'
_computing_structure_solution 'SHELXS-97 (Sheldrick 2008)'
_diffrn_ambient_temperature 150(2)
_diffrn_measured_fraction_theta_full 0.999
_diffrn_measured_fraction_theta_max 0.998
_diffrn_measurement_device_type 'Bruker AXS D8 Venture'
_diffrn_measurement_method 'omega and phi scans'
_diffrn_radiation_type MoK\a
_diffrn_radiation_wavelength 0.71073
_diffrn_reflns_av_R_equivalents 0.0936
_diffrn_reflns_av_unetI/netI 0.0606
_diffrn_reflns_Laue_measured_fraction_full 0.999
_diffrn_reflns_Laue_measured_fraction_max 0.998
_diffrn_reflns_limit_h_max 11
_diffrn_reflns_limit_h_min -11
_diffrn_reflns_limit_k_max 13
_diffrn_reflns_limit_k_min -13
_diffrn_reflns_limit_l_max 19
_diffrn_reflns_limit_l_min -19
_diffrn_reflns_number 58937
_diffrn_reflns_point_group_measured_fraction_full 0.999
_diffrn_reflns_point_group_measured_fraction_max 0.998
_diffrn_reflns_theta_full 25.242
_diffrn_reflns_theta_max 28.327
_diffrn_reflns_theta_min 2.638
_diffrn_source 'microfocus X-ray tube'
_exptl_absorpt_coefficient_mu 0.086
_exptl_absorpt_correction_type multi-scan
_exptl_absorpt_process_details 'SADABS-2016/2 - Bruker AXS area detector scaling and absorption correction'
_exptl_crystal_colour colorless
_exptl_crystal_density_diffrn 1.323
_exptl_crystal_description block
_exptl_crystal_F_000 480
_exptl_crystal_size_max 0.491
_exptl_crystal_size_mid 0.379
_exptl_crystal_size_min 0.130
_exptl_transmission_factor_max 0.8621
_exptl_transmission_factor_min 0.6255
_refine_diff_density_max 0.570
_refine_diff_density_min -0.294
_refine_diff_density_rms 0.104
_refine_ls_extinction_method none
_refine_ls_goodness_of_fit_ref 1.028
_refine_ls_hydrogen_treatment mixed
_refine_ls_matrix_type full
_refine_ls_number_parameters 332
_refine_ls_number_reflns 5640
_refine_ls_number_restraints 0
_refine_ls_restrained_S_all 1.028
_refine_ls_R_factor_all 0.0641
_refine_ls_R_factor_gt 0.0573
_refine_ls_shift/su_max 0.000
_refine_ls_shift/su_mean 0.000
_refine_ls_structure_factor_coef Fsqd
_refine_ls_weighting_details 'w=1/[\s^2^(Fo^2^)+(0.0930P)^2^+0.4450P] where P=(Fo^2^+2Fc^2^)/3'
_refine_ls_weighting_scheme calc
_refine_ls_wR_factor_gt 0.1551
_refine_ls_wR_factor_ref 0.1624
_reflns_Friedel_coverage 0.000
_reflns_number_gt 4896
_reflns_number_total 5640
_reflns_threshold_expression 'I > 2\s(I)'
_cod_data_source_file d2sc06083c2.cif
_cod_data_source_block Kno-TS585
_cod_depositor_comments
;
The following automatic conversions were performed:

data name '_chemical_melting_point' was changed to
'_chemical_melting_point_gt' since the value was specified as 'more
than' ('>') a certain temperature. The value '> 573 K' was changed to
'573' -- it should be numeric and without a unit designator.

Automatic conversion script
Id: cif_fix_values 7556 2019-12-06 15:28:31Z antanas 

 Adding full bibliography for 1568061--1568062.cif.
;
_cod_database_code 1568061
_shelx_shelxl_version_number 2018/3
_shelx_space_group_comment
;
The symmetry employed for this shelxl refinement is uniquely defined
by the following loop, which should always be used as a source of
symmetry information in preference to the above space-group names.
They are only intended as comments.
;
_shelx_estimated_absorpt_t_min 0.959
_shelx_estimated_absorpt_t_max 0.989

loop_
_space_group_symop_operation_xyz
'x, y, z'
'-x, -y, -z'

loop_
_atom_site_label
_atom_site_type_symbol
_atom_site_fract_x
_atom_site_fract_y
_atom_site_fract_z
_atom_site_U_iso_or_equiv
_atom_site_adp_type
_atom_site_occupancy
_atom_site_site_symmetry_order
_atom_site_calc_flag
_atom_site_refinement_flags_posn
_atom_site_refinement_flags_adp
_atom_site_refinement_flags_occupancy
_atom_site_disorder_assembly
_atom_site_disorder_group
C1 C 0.61647(15) 0.49287(15) 0.32092(9) 0.0224(3) Uani 1 1 d . . . . .
C2 C 0.75895(16) 0.61849(15) 0.36702(9) 0.0264(3) Uani 1 1 d . . . . .
C3 C 0.84663(16) 0.64890(16) 0.45885(10) 0.0271(3) Uani 1 1 d . . . . .
C4 C 0.79039(16) 0.55006(15) 0.50752(9) 0.0243(3) Uani 1 1 d . . . . .
C5 C 0.64686(16) 0.42318(15) 0.46116(9) 0.0225(3) Uani 1 1 d . . . . .
N6 N 0.56857(15) 0.30723(14) 0.49358(8) 0.0269(3) Uani 1 1 d . . . . .
H6 H 0.582(2) 0.319(2) 0.5577(15) 0.037(5) Uiso 1 1 d . . . . .
C7 C 0.43321(17) 0.20325(16) 0.42374(10) 0.0278(3) Uani 1 1 d . . . . .
C8 C 0.3195(2) 0.06811(18) 0.42337(11) 0.0378(4) Uani 1 1 d . . . . .
H8A H 0.325705 0.038104 0.477338 0.045 Uiso 1 1 calc R U . . .
C9 C 0.1973(2) -0.0210(2) 0.34183(12) 0.0421(4) Uani 1 1 d . . . . .
H9A H 0.119375 -0.114000 0.339800 0.051 Uiso 1 1 calc R U . . .
C10 C 0.18611(19) 0.02326(18) 0.26234(11) 0.0355(3) Uani 1 1 d . . . . .
H10A H 0.100324 -0.039492 0.207672 0.043 Uiso 1 1 calc R U . . .
C11 C 0.29895(16) 0.15775(16) 0.26247(10) 0.0274(3) Uani 1 1 d . . . . .
H11A H 0.291053 0.187121 0.208329 0.033 Uiso 1 1 calc R U . . .
C12 C 0.42478(16) 0.24955(15) 0.34378(9) 0.0237(3) Uani 1 1 d . . . . .
C13 C 0.56158(15) 0.39175(14) 0.36876(9) 0.0215(3) Uani 1 1 d . . . . .
C14 C 0.52578(15) 0.46466(15) 0.22402(9) 0.0229(3) Uani 1 1 d . . . . .
C15 C 0.41135(16) 0.53396(15) 0.21363(9) 0.0249(3) Uani 1 1 d . . . . .
C16 C 0.30715(17) 0.49288(16) 0.12430(10) 0.0276(3) Uani 1 1 d . . . . .
C17 C 0.32600(17) 0.38772(16) 0.04081(9) 0.0273(3) Uani 1 1 d . . . . .
C18 C 0.44934(16) 0.32691(16) 0.05016(9) 0.0259(3) Uani 1 1 d . . . . .
N19 N 0.49684(16) 0.22702(15) -0.02079(9) 0.0321(3) Uani 1 1 d . . . . .
H19 H 0.461(3) 0.194(3) -0.0850(17) 0.052(6) Uiso 1 1 d . . . . .
C20 C 0.62262(19) 0.19632(18) 0.02093(10) 0.0325(3) Uani 1 1 d . . . . .
C21 C 0.7065(2) 0.1019(2) -0.02298(13) 0.0458(4) Uani 1 1 d . . . . .
H21A H 0.679746 0.046068 -0.090542 0.055 Uiso 1 1 calc R U . . .
C22 C 0.8302(3) 0.0922(3) 0.03536(15) 0.0543(5) Uani 1 1 d . . . . .
H22A H 0.888858 0.027559 0.007186 0.065 Uiso 1 1 calc R U . . .
C23 C 0.8719(2) 0.1746(3) 0.13452(14) 0.0490(4) Uani 1 1 d . . . . .
H23A H 0.959704 0.167195 0.172302 0.059 Uiso 1 1 calc R U . . .
C24 C 0.78637(19) 0.2671(2) 0.17846(11) 0.0361(3) Uani 1 1 d . . . . .
H24A H 0.814031 0.322314 0.246095 0.043 Uiso 1 1 calc R U . . .
C25 C 0.65860(17) 0.27763(16) 0.12141(10) 0.0277(3) Uani 1 1 d . . . . .
C26 C 0.54659(16) 0.36131(15) 0.14024(9) 0.0242(3) Uani 1 1 d . . . . .
O27 O 0.82274(15) 0.72025(13) 0.32247(8) 0.0401(3) Uani 1 1 d . . . . .
H27 H 0.759(3) 0.678(3) 0.2635(18) 0.059(6) Uiso 1 1 d . . . . .
C28 C 1.00229(19) 0.78705(19) 0.50233(12) 0.0389(4) Uani 1 1 d . . . . .
H28A H 1.001962 0.861387 0.472057 0.058 Uiso 1 1 calc R U . . .
H28B H 1.097585 0.755346 0.491464 0.058 Uiso 1 1 calc R U . . .
H28C H 1.008440 0.834166 0.571730 0.058 Uiso 1 1 calc R U . . .
C29 C 0.88090(18) 0.57574(18) 0.60500(10) 0.0310(3) Uani 1 1 d . . . . .
H29A H 0.887833 0.675269 0.651235 0.047 Uiso 1 1 calc R U . . .
H29B H 0.991968 0.574261 0.600426 0.047 Uiso 1 1 calc R U . . .
H29C H 0.821757 0.494381 0.626733 0.047 Uiso 1 1 calc R U . . .
O30 O 0.39749(13) 0.64440(12) 0.29547(7) 0.0308(2) Uani 1 1 d . . . . .
H30 H 0.416(3) 0.737(3) 0.2842(18) 0.062(7) Uiso 1 1 d . . . . .
C31 C 0.1740(2) 0.5605(2) 0.12084(12) 0.0378(3) Uani 1 1 d . . . . .
H31A H 0.162421 0.612291 0.186597 0.057 Uiso 1 1 calc R U . . .
H31B H 0.069688 0.478498 0.084803 0.057 Uiso 1 1 calc R U . . .
H31C H 0.203259 0.634461 0.088889 0.057 Uiso 1 1 calc R U . . .
C32 C 0.2196(2) 0.3407(2) -0.05636(11) 0.0384(4) Uani 1 1 d . . . . .
H32A H 0.232507 0.431294 -0.072977 0.058 Uiso 1 1 calc R U . . .
H32B H 0.104345 0.293063 -0.054062 0.058 Uiso 1 1 calc R U . . .
H32C H 0.252977 0.267239 -0.105158 0.058 Uiso 1 1 calc R U . . .
O33 O 0.50989(16) 0.89973(14) 0.24209(9) 0.0427(3) Uani 1 1 d . . . . .
H33 H 0.436(4) 0.956(3) 0.252(2) 0.091(10) Uiso 1 1 d . . . . .
C34 C 0.6643(2) 0.9968(2) 0.30509(13) 0.0450(4) Uani 1 1 d . . . . .
H34A H 0.697456 1.096779 0.298379 0.067 Uiso 1 1 calc R U . . .
H34B H 0.747531 0.949935 0.288266 0.067 Uiso 1 1 calc R U . . .
H34C H 0.653896 1.010371 0.371828 0.067 Uiso 1 1 calc R U . . .

loop_
_atom_site_aniso_label
_atom_site_aniso_U_11
_atom_site_aniso_U_22
_atom_site_aniso_U_33
_atom_site_aniso_U_23
_atom_site_aniso_U_13
_atom_site_aniso_U_12
C1 0.0224(6) 0.0273(6) 0.0156(5) 0.0070(5) 0.0003(4) 0.0079(5)
C2 0.0255(6) 0.0285(6) 0.0219(6) 0.0111(5) 0.0008(5) 0.0042(5)
C3 0.0228(6) 0.0304(7) 0.0211(6) 0.0063(5) -0.0018(5) 0.0048(5)
C4 0.0230(6) 0.0305(6) 0.0162(5) 0.0055(5) -0.0003(4) 0.0093(5)
C5 0.0239(6) 0.0270(6) 0.0161(5) 0.0076(5) 0.0024(4) 0.0091(5)
N6 0.0300(6) 0.0317(6) 0.0175(5) 0.0108(4) 0.0020(4) 0.0077(5)
C7 0.0291(7) 0.0310(7) 0.0201(6) 0.0090(5) 0.0045(5) 0.0068(5)
C8 0.0420(8) 0.0375(8) 0.0287(7) 0.0158(6) 0.0084(6) 0.0024(7)
C9 0.0391(8) 0.0385(8) 0.0347(8) 0.0120(7) 0.0074(7) -0.0040(7)
C10 0.0287(7) 0.0367(8) 0.0271(7) 0.0054(6) 0.0021(5) 0.0001(6)
C11 0.0241(6) 0.0317(7) 0.0202(6) 0.0061(5) 0.0018(5) 0.0060(5)
C12 0.0228(6) 0.0274(6) 0.0188(6) 0.0074(5) 0.0035(5) 0.0072(5)
C13 0.0205(6) 0.0259(6) 0.0156(5) 0.0060(5) 0.0010(4) 0.0074(5)
C14 0.0216(6) 0.0275(6) 0.0182(6) 0.0106(5) 0.0002(4) 0.0053(5)
C15 0.0252(6) 0.0300(6) 0.0198(6) 0.0109(5) 0.0028(5) 0.0087(5)
C16 0.0251(6) 0.0344(7) 0.0242(6) 0.0138(5) 0.0000(5) 0.0099(5)
C17 0.0257(6) 0.0329(7) 0.0204(6) 0.0120(5) -0.0029(5) 0.0059(5)
C18 0.0263(6) 0.0303(6) 0.0179(6) 0.0094(5) -0.0001(5) 0.0062(5)
N19 0.0375(7) 0.0397(7) 0.0174(5) 0.0080(5) 0.0006(5) 0.0151(5)
C20 0.0363(7) 0.0399(8) 0.0233(7) 0.0119(6) 0.0052(5) 0.0160(6)
C21 0.0558(11) 0.0573(10) 0.0306(8) 0.0121(8) 0.0130(7) 0.0318(9)
C22 0.0575(12) 0.0748(13) 0.0459(10) 0.0189(10) 0.0167(9) 0.0461(11)
C23 0.0452(10) 0.0699(12) 0.0436(9) 0.0218(9) 0.0071(8) 0.0357(9)
C24 0.0335(7) 0.0495(9) 0.0290(7) 0.0149(7) 0.0025(6) 0.0201(7)
C25 0.0279(6) 0.0347(7) 0.0220(6) 0.0113(5) 0.0037(5) 0.0122(5)
C26 0.0234(6) 0.0291(6) 0.0183(6) 0.0100(5) 0.0004(5) 0.0065(5)
O27 0.0384(6) 0.0398(6) 0.0321(6) 0.0207(5) -0.0053(5) -0.0049(5)
C28 0.0305(7) 0.0398(8) 0.0305(7) 0.0104(6) -0.0064(6) -0.0035(6)
C29 0.0300(7) 0.0394(7) 0.0186(6) 0.0074(6) -0.0033(5) 0.0109(6)
O30 0.0391(6) 0.0351(5) 0.0218(5) 0.0109(4) 0.0057(4) 0.0173(4)
C31 0.0337(8) 0.0489(9) 0.0351(8) 0.0171(7) 0.0001(6) 0.0204(7)
C32 0.0389(8) 0.0470(9) 0.0235(7) 0.0120(6) -0.0081(6) 0.0120(7)
O33 0.0470(7) 0.0389(6) 0.0350(6) 0.0074(5) -0.0068(5) 0.0157(5)
C34 0.0448(9) 0.0407(9) 0.0409(9) 0.0116(7) -0.0033(7) 0.0102(7)

loop_
_atom_type_symbol
_atom_type_description
_atom_type_scat_dispersion_real
_atom_type_scat_dispersion_imag
_atom_type_scat_source
C C 0.0033 0.0016 'International Tables Vol C Tables 4.2.6.8 and 6.1.1.4'
H H 0.0000 0.0000 'International Tables Vol C Tables 4.2.6.8 and 6.1.1.4'
N N 0.0061 0.0033 'International Tables Vol C Tables 4.2.6.8 and 6.1.1.4'
O O 0.0106 0.0060 'International Tables Vol C Tables 4.2.6.8 and 6.1.1.4'

loop_
_geom_angle_atom_site_label_1
_geom_angle_atom_site_label_2
_geom_angle_atom_site_label_3
_geom_angle
_geom_angle_site_symmetry_1
_geom_angle_site_symmetry_3
_geom_angle_publ_flag
C2 C1 C13 117.13(11) . . ?
C2 C1 C14 121.75(11) . . ?
C13 C1 C14 121.12(11) . . ?
O27 C2 C1 120.09(12) . . ?
O27 C2 C3 116.82(12) . . ?
C1 C2 C3 123.08(12) . . ?
C4 C3 C2 119.91(12) . . ?
C4 C3 C28 120.91(12) . . ?
C2 C3 C28 119.17(13) . . ?
C3 C4 C5 117.15(11) . . ?
C3 C4 C29 122.06(12) . . ?
C5 C4 C29 120.78(12) . . ?
N6 C5 C4 128.01(11) . . ?
N6 C5 C13 109.23(11) . . ?
C4 C5 C13 122.72(12) . . ?
C7 N6 C5 108.37(10) . . ?
C7 N6 H6 124.6(12) . . ?
C5 N6 H6 123.4(12) . . ?
N6 C7 C8 129.07(13) . . ?
N6 C7 C12 109.36(12) . . ?
C8 C7 C12 121.53(13) . . ?
C9 C8 C7 117.95(14) . . ?
C9 C8 H8A 121.0 . . ?
C7 C8 H8A 121.0 . . ?
C8 C9 C10 121.40(14) . . ?
C8 C9 H9A 119.3 . . ?
C10 C9 H9A 119.3 . . ?
C11 C10 C9 120.81(14) . . ?
C11 C10 H10A 119.6 . . ?
C9 C10 H10A 119.6 . . ?
C10 C11 C12 119.00(13) . . ?
C10 C11 H11A 120.5 . . ?
C12 C11 H11A 120.5 . . ?
C11 C12 C7 119.30(12) . . ?
C11 C12 C13 134.35(12) . . ?
C7 C12 C13 106.35(11) . . ?
C1 C13 C5 119.97(11) . . ?
C1 C13 C12 133.35(11) . . ?
C5 C13 C12 106.68(11) . . ?
C15 C14 C26 117.40(11) . . ?
C15 C14 C1 121.49(12) . . ?
C26 C14 C1 121.04(11) . . ?
O30 C15 C14 117.89(11) . . ?
O30 C15 C16 119.56(12) . . ?
C14 C15 C16 122.52(13) . . ?
C17 C16 C15 119.87(12) . . ?
C17 C16 C31 120.69(12) . . ?
C15 C16 C31 119.42(13) . . ?
C18 C17 C16 117.40(12) . . ?
C18 C17 C32 120.38(13) . . ?
C16 C17 C32 122.21(13) . . ?
N19 C18 C17 128.71(12) . . ?
N19 C18 C26 108.76(12) . . ?
C17 C18 C26 122.52(13) . . ?
C20 N19 C18 109.10(11) . . ?
C20 N19 H19 123.8(14) . . ?
C18 N19 H19 126.8(14) . . ?
N19 C20 C21 128.71(14) . . ?
N19 C20 C25 109.23(13) . . ?
C21 C20 C25 122.06(14) . . ?
C22 C21 C20 117.35(16) . . ?
C22 C21 H21A 121.3 . . ?
C20 C21 H21A 121.3 . . ?
C21 C22 C23 121.94(17) . . ?
C21 C22 H22A 119.0 . . ?
C23 C22 H22A 119.0 . . ?
C24 C23 C22 120.63(16) . . ?
C24 C23 H23A 119.7 . . ?
C22 C23 H23A 119.7 . . ?
C23 C24 C25 118.80(15) . . ?
C23 C24 H24A 120.6 . . ?
C25 C24 H24A 120.6 . . ?
C24 C25 C20 119.18(14) . . ?
C24 C25 C26 134.55(13) . . ?
C20 C25 C26 106.25(12) . . ?
C14 C26 C18 119.97(12) . . ?
C14 C26 C25 133.32(12) . . ?
C18 C26 C25 106.66(11) . . ?
C2 O27 H27 104.5(15) . . ?
C3 C28 H28A 109.5 . . ?
C3 C28 H28B 109.5 . . ?
H28A C28 H28B 109.5 . . ?
C3 C28 H28C 109.5 . . ?
H28A C28 H28C 109.5 . . ?
H28B C28 H28C 109.5 . . ?
C4 C29 H29A 109.5 . . ?
C4 C29 H29B 109.5 . . ?
H29A C29 H29B 109.5 . . ?
C4 C29 H29C 109.5 . . ?
H29A C29 H29C 109.5 . . ?
H29B C29 H29C 109.5 . . ?
C15 O30 H30 108.8(15) . . ?
C16 C31 H31A 109.5 . . ?
C16 C31 H31B 109.5 . . ?
H31A C31 H31B 109.5 . . ?
C16 C31 H31C 109.5 . . ?
H31A C31 H31C 109.5 . . ?
H31B C31 H31C 109.5 . . ?
C17 C32 H32A 109.5 . . ?
C17 C32 H32B 109.5 . . ?
H32A C32 H32B 109.5 . . ?
C17 C32 H32C 109.5 . . ?
H32A C32 H32C 109.5 . . ?
H32B C32 H32C 109.5 . . ?
C34 O33 H33 107.9(18) . . ?
O33 C34 H34A 109.5 . . ?
O33 C34 H34B 109.5 . . ?
H34A C34 H34B 109.5 . . ?
O33 C34 H34C 109.5 . . ?
H34A C34 H34C 109.5 . . ?
H34B C34 H34C 109.5 . . ?

loop_
_geom_bond_atom_site_label_1
_geom_bond_atom_site_label_2
_geom_bond_distance
_geom_bond_site_symmetry_2
_geom_bond_publ_flag
C1 C2 1.3864(18) . ?
C1 C13 1.4024(17) . ?
C1 C14 1.4927(16) . ?
C2 O27 1.3846(16) . ?
C2 C3 1.4104(18) . ?
C3 C4 1.3966(19) . ?
C3 C28 1.5085(19) . ?
C4 C5 1.3979(18) . ?
C4 C29 1.5071(17) . ?
C5 N6 1.3958(16) . ?
C5 C13 1.4070(16) . ?
N6 C7 1.3800(18) . ?
N6 H6 0.92(2) . ?
C7 C8 1.396(2) . ?
C7 C12 1.4181(18) . ?
C8 C9 1.386(2) . ?
C8 H8A 0.9500 . ?
C9 C10 1.401(2) . ?
C9 H9A 0.9500 . ?
C10 C11 1.389(2) . ?
C10 H10A 0.9500 . ?
C11 C12 1.4031(18) . ?
C11 H11A 0.9500 . ?
C12 C13 1.4479(17) . ?
C14 C15 1.3944(18) . ?
C14 C26 1.4005(18) . ?
C15 O30 1.3917(16) . ?
C15 C16 1.4169(17) . ?
C16 C17 1.399(2) . ?
C16 C31 1.509(2) . ?
C17 C18 1.3989(19) . ?
C17 C32 1.5084(18) . ?
C18 N19 1.3809(19) . ?
C18 C26 1.4134(17) . ?
N19 C20 1.3781(19) . ?
N19 H19 0.90(2) . ?
C20 C21 1.388(2) . ?
C20 C25 1.4111(19) . ?
C21 C22 1.379(3) . ?
C21 H21A 0.9500 . ?
C22 C23 1.395(3) . ?
C22 H22A 0.9500 . ?
C23 C24 1.386(2) . ?
C23 H23A 0.9500 . ?
C24 C25 1.3990(19) . ?
C24 H24A 0.9500 . ?
C25 C26 1.4475(19) . ?
O27 H27 0.90(3) . ?
C28 H28A 0.9800 . ?
C28 H28B 0.9800 . ?
C28 H28C 0.9800 . ?
C29 H29A 0.9800 . ?
C29 H29B 0.9800 . ?
C29 H29C 0.9800 . ?
O30 H30 0.95(3) . ?
C31 H31A 0.9800 . ?
C31 H31B 0.9800 . ?
C31 H31C 0.9800 . ?
C32 H32A 0.9800 . ?
C32 H32B 0.9800 . ?
C32 H32C 0.9800 . ?
O33 C34 1.429(2) . ?
O33 H33 0.96(3) . ?
C34 H34A 0.9800 . ?
C34 H34B 0.9800 . ?
C34 H34C 0.9800 . ?

loop_
_geom_torsion_atom_site_label_1
_geom_torsion_atom_site_label_2
_geom_torsion_atom_site_label_3
_geom_torsion_atom_site_label_4
_geom_torsion
_geom_torsion_site_symmetry_1
_geom_torsion_site_symmetry_2
_geom_torsion_site_symmetry_3
_geom_torsion_site_symmetry_4
_geom_torsion_publ_flag
C13 C1 C2 O27 177.98(12) . . . . ?
C14 C1 C2 O27 -1.3(2) . . . . ?
C13 C1 C2 C3 -1.2(2) . . . . ?
C14 C1 C2 C3 179.48(12) . . . . ?
O27 C2 C3 C4 -179.27(13) . . . . ?
C1 C2 C3 C4 0.0(2) . . . . ?
O27 C2 C3 C28 -0.4(2) . . . . ?
C1 C2 C3 C28 178.86(14) . . . . ?
C2 C3 C4 C5 0.1(2) . . . . ?
C28 C3 C4 C5 -178.77(13) . . . . ?
C2 C3 C4 C29 178.95(13) . . . . ?
C28 C3 C4 C29 0.1(2) . . . . ?
C3 C4 C5 N6 178.59(13) . . . . ?
C29 C4 C5 N6 -0.3(2) . . . . ?
C3 C4 C5 C13 1.1(2) . . . . ?
C29 C4 C5 C13 -177.72(12) . . . . ?
C4 C5 N6 C7 -178.53(13) . . . . ?
C13 C5 N6 C7 -0.79(15) . . . . ?
C5 N6 C7 C8 178.99(15) . . . . ?
C5 N6 C7 C12 1.36(16) . . . . ?
N6 C7 C8 C9 -177.11(16) . . . . ?
C12 C7 C8 C9 0.3(2) . . . . ?
C7 C8 C9 C10 -0.7(3) . . . . ?
C8 C9 C10 C11 0.7(3) . . . . ?
C9 C10 C11 C12 -0.2(2) . . . . ?
C10 C11 C12 C7 -0.3(2) . . . . ?
C10 C11 C12 C13 178.97(15) . . . . ?
N6 C7 C12 C11 178.06(12) . . . . ?
C8 C7 C12 C11 0.2(2) . . . . ?
N6 C7 C12 C13 -1.37(15) . . . . ?
C8 C7 C12 C13 -179.22(14) . . . . ?
C2 C1 C13 C5 2.40(19) . . . . ?
C14 C1 C13 C5 -178.30(11) . . . . ?
C2 C1 C13 C12 -177.96(14) . . . . ?
C14 C1 C13 C12 1.3(2) . . . . ?
N6 C5 C13 C1 179.66(11) . . . . ?
C4 C5 C13 C1 -2.5(2) . . . . ?
N6 C5 C13 C12 -0.06(14) . . . . ?
C4 C5 C13 C12 177.82(12) . . . . ?
C11 C12 C13 C1 1.9(3) . . . . ?
C7 C12 C13 C1 -178.81(14) . . . . ?
C11 C12 C13 C5 -178.45(15) . . . . ?
C7 C12 C13 C5 0.87(14) . . . . ?
C2 C1 C14 C15 -84.73(17) . . . . ?
C13 C1 C14 C15 96.00(16) . . . . ?
C2 C1 C14 C26 98.51(16) . . . . ?
C13 C1 C14 C26 -80.76(16) . . . . ?
C26 C14 C15 O30 -175.81(11) . . . . ?
C1 C14 C15 O30 7.32(18) . . . . ?
C26 C14 C15 C16 6.03(19) . . . . ?
C1 C14 C15 C16 -170.84(12) . . . . ?
O30 C15 C16 C17 176.75(12) . . . . ?
C14 C15 C16 C17 -5.1(2) . . . . ?
O30 C15 C16 C31 -4.8(2) . . . . ?
C14 C15 C16 C31 173.37(13) . . . . ?
C15 C16 C17 C18 0.2(2) . . . . ?
C31 C16 C17 C18 -178.31(13) . . . . ?
C15 C16 C17 C32 -179.48(13) . . . . ?
C31 C16 C17 C32 2.0(2) . . . . ?
C16 C17 C18 N19 -177.20(13) . . . . ?
C32 C17 C18 N19 2.5(2) . . . . ?
C16 C17 C18 C26 3.6(2) . . . . ?
C32 C17 C18 C26 -176.71(13) . . . . ?
C17 C18 N19 C20 -179.48(14) . . . . ?
C26 C18 N19 C20 -0.22(16) . . . . ?
C18 N19 C20 C21 179.66(17) . . . . ?
C18 N19 C20 C25 0.02(17) . . . . ?
N19 C20 C21 C22 179.13(18) . . . . ?
C25 C20 C21 C22 -1.3(3) . . . . ?
C20 C21 C22 C23 -0.6(3) . . . . ?
C21 C22 C23 C24 1.6(4) . . . . ?
C22 C23 C24 C25 -0.7(3) . . . . ?
C23 C24 C25 C20 -1.2(2) . . . . ?
C23 C24 C25 C26 -178.91(17) . . . . ?
N19 C20 C25 C24 -178.16(14) . . . . ?
C21 C20 C25 C24 2.2(2) . . . . ?
N19 C20 C25 C26 0.18(17) . . . . ?
C21 C20 C25 C26 -179.49(15) . . . . ?
C15 C14 C26 C18 -2.16(19) . . . . ?
C1 C14 C26 C18 174.72(11) . . . . ?
C15 C14 C26 C25 174.80(14) . . . . ?
C1 C14 C26 C25 -8.3(2) . . . . ?
N19 C18 C26 C14 178.02(12) . . . . ?
C17 C18 C26 C14 -2.7(2) . . . . ?
N19 C18 C26 C25 0.33(15) . . . . ?
C17 C18 C26 C25 179.64(13) . . . . ?
C24 C25 C26 C14 0.4(3) . . . . ?
C20 C25 C26 C14 -177.56(14) . . . . ?
C24 C25 C26 C18 177.65(16) . . . . ?
C20 C25 C26 C18 -0.31(15) . . . . ?
